data_4071464
loop_
_publ_author_name
'Iglesias, Manuel'
'Beetstra, Dirk J.'
'Knight, James C.'
'Ooi, Li-Ling'
'Stasch, Andreas'
'Coles, Simon'
'Male, Louise'
'Hursthouse, Michael B.'
'Cavell, Kingsley J.'
'Dervisi, Athanasia'
'Fallis, Ian A.'

_publ_section_title
;
 Novel Expanded Ring N-Heterocyclic Carbenes: Free Carbenes, Silver
 Complexes, And Structures
;
_journal_issue 13
_journal_name_full Organometallics
_journal_page_first 3279
_journal_paper_doi 10.1021/om800179t
_journal_volume 27
_journal_year 2008
_chemical_formula_moiety 'C23 H32 N2 O'
_chemical_formula_sum 'C23 H32 N2 O'
_chemical_formula_weight 352.51
_space_group_IT_number 14
_symmetry_cell_setting monoclinic
_symmetry_Int_Tables_number 14
_symmetry_space_group_name_Hall '-P 2ybc'
_symmetry_space_group_name_H-M 'P 1 21/c 1'
_atom_sites_solution_hydrogens geom
_atom_sites_solution_primary direct
_atom_sites_solution_secondary difmap
_audit_creation_method SHELXL-97
_cell_angle_alpha 90.00
_cell_angle_beta 96.43(3)
_cell_angle_gamma 90.00
_cell_formula_units_Z 8
_cell_length_a 8.3752(17)
_cell_length_b 22.935(5)
_cell_length_c 21.510(4)
_cell_measurement_reflns_used 8510
_cell_measurement_temperature 150(2)
_cell_measurement_theta_max 27.48
_cell_measurement_theta_min 2.91
_cell_volume 4105.8(15)
_computing_cell_refinement 'HKL Scalepack (Otwinowski & Minor 1997)'
_computing_data_collection 'Collect (Nonius BV, 1997-2000)'
_computing_data_reduction 'HKL Denzo and Scalepack (Otwinowski & Minor 1997)'
_computing_molecular_graphics 'Ortep-3 for Windows (Farrugia, 1997)'
_computing_publication_material 'WinGX publication routines (Farrugia, 1999)'
_computing_structure_refinement 'SHELXL-97 (Sheldrick, 1997)'
_computing_structure_solution 'SHELXS-86 (Sheldrick, 1986)'
_diffrn_ambient_temperature 150(2)
_diffrn_measured_fraction_theta_full 0.995
_diffrn_measured_fraction_theta_max 0.995
_diffrn_measurement_device_type KappaCCD
_diffrn_measurement_method CCD
_diffrn_radiation_monochromator graphite
_diffrn_radiation_type MoK\a
_diffrn_radiation_wavelength 0.71073
_diffrn_reflns_av_R_equivalents 0.0476
_diffrn_reflns_av_sigmaI/netI 0.0753
_diffrn_reflns_limit_h_max 10
_diffrn_reflns_limit_h_min -10
_diffrn_reflns_limit_k_max 28
_diffrn_reflns_limit_k_min -29
_diffrn_reflns_limit_l_max 27
_diffrn_reflns_limit_l_min -27
_diffrn_reflns_number 16267
_diffrn_reflns_theta_full 27.00
_diffrn_reflns_theta_max 27.00
_diffrn_reflns_theta_min 2.93
_diffrn_source 'fine-focus sealed tube'
_exptl_absorpt_coefficient_mu 0.069
_exptl_absorpt_correction_T_max 0.9849
_exptl_absorpt_correction_T_min 0.9728
_exptl_absorpt_correction_type multi-scan
_exptl_absorpt_process_details 'Sortav (Blessing, 1995)'
_exptl_crystal_colour colourless
_exptl_crystal_density_diffrn 1.141
_exptl_crystal_density_method 'not measured'
_exptl_crystal_description block
_exptl_crystal_F_000 1536
_exptl_crystal_size_max 0.40
_exptl_crystal_size_mid 0.25
_exptl_crystal_size_min 0.22
_refine_diff_density_max 0.201
_refine_diff_density_min -0.208
_refine_diff_density_rms 0.042
_refine_ls_extinction_method none
_refine_ls_goodness_of_fit_ref 1.025
_refine_ls_hydrogen_treatment mixed
_refine_ls_matrix_type full
_refine_ls_number_parameters 489
_refine_ls_number_reflns 8931
_refine_ls_number_restraints 2
_refine_ls_restrained_S_all 1.025
_refine_ls_R_factor_all 0.1022
_refine_ls_R_factor_gt 0.0554
_refine_ls_shift/su_max 0.001
_refine_ls_shift/su_mean 0.000
_refine_ls_structure_factor_coef Fsqd
_refine_ls_weighting_details 'calc w=1/[\s^2^(Fo^2^)+(0.0572P)^2^+0.5098P] where P=(Fo^2^+2Fc^2^)/3'
_refine_ls_weighting_scheme calc
_refine_ls_wR_factor_gt 0.1204
_refine_ls_wR_factor_ref 0.1386
_reflns_number_gt 5543
_reflns_number_total 8931
_reflns_threshold_expression >2sigma(I)
_cod_data_source_file om800179t-file001.cif
_cod_data_source_block 7XylH2O
_cod_original_cell_volume 4105.8(14)
_cod_original_sg_symbol_H-M 'P 21/c'
_cod_database_code 4071464

loop_
_symmetry_equiv_pos_as_xyz
'x, y, z'
'-x, y+1/2, -z+1/2'
'-x, -y, -z'
'x, -y-1/2, z-1/2'

loop_
_atom_site_label
_atom_site_type_symbol
_atom_site_fract_x
_atom_site_fract_y
_atom_site_fract_z
_atom_site_U_iso_or_equiv
_atom_site_adp_type
_atom_site_occupancy
_atom_site_symmetry_multiplicity
_atom_site_calc_flag
_atom_site_refinement_flags
O1 O -0.82236(17) 0.62620(6) -0.09047(6) 0.0487(4) Uani 1 1 d .
N1 N -0.75647(17) 0.59036(6) 0.00820(6) 0.0284(3) Uani 1 1 d .
C1 C -0.7354(2) 0.59726(9) -0.05227(8) 0.0379(5) Uani 1 1 d .
H1 H -0.6458 0.5782 -0.0668 0.045 Uiso 1 1 calc R
O2 O -0.03444(18) 0.09127(6) 0.31748(7) 0.0538(4) Uani 1 1 d .
N2 N -1.06798(19) 0.80228(7) 0.13898(8) 0.0347(4) Uani 1 1 d D
C2 C -0.8905(2) 0.62050(7) 0.03307(8) 0.0293(4) Uani 1 1 d .
H2A H -0.9295 0.5963 0.0663 0.035 Uiso 1 1 calc R
H2B H -0.9800 0.6249 -0.0008 0.035 Uiso 1 1 calc R
N3 N -0.21849(18) 0.10100(6) 0.23171(7) 0.0330(4) Uani 1 1 d .
C3 C -0.8438(2) 0.68036(7) 0.05970(9) 0.0310(4) Uani 1 1 d .
H3A H -0.8044 0.7047 0.0266 0.037 Uiso 1 1 calc R
H3B H -0.7553 0.6761 0.0940 0.037 Uiso 1 1 calc R
N4 N 0.14684(19) 0.31095(7) 0.11935(7) 0.0327(4) Uani 1 1 d D
C4 C -0.9854(2) 0.71072(8) 0.08462(9) 0.0316(4) Uani 1 1 d .
H4A H -1.0298 0.6850 0.1155 0.038 Uiso 1 1 calc R
H4B H -1.0709 0.7174 0.0497 0.038 Uiso 1 1 calc R
C5 C -0.9372(2) 0.76893(8) 0.11557(9) 0.0350(5) Uani 1 1 d .
H5A H -0.8537 0.7615 0.1510 0.042 Uiso 1 1 calc R
H5B H -0.8880 0.7934 0.0849 0.042 Uiso 1 1 calc R
C6 C -0.6343(2) 0.56330(7) 0.05146(8) 0.0259(4) Uani 1 1 d .
C7 C -0.4807(2) 0.58813(7) 0.06137(8) 0.0270(4) Uani 1 1 d .
C8 C -0.3686(2) 0.56298(8) 0.10647(8) 0.0285(4) Uani 1 1 d .
H8 H -0.2641 0.5794 0.1136 0.034 Uiso 1 1 calc R
C9 C -0.4050(2) 0.51477(8) 0.14116(8) 0.0301(4) Uani 1 1 d .
C10 C -0.5568(2) 0.49021(7) 0.12864(8) 0.0311(4) Uani 1 1 d .
H10 H -0.5828 0.4568 0.1516 0.037 Uiso 1 1 calc R
C11 C -0.6720(2) 0.51295(7) 0.08349(8) 0.0293(4) Uani 1 1 d .
C12 C -0.4313(2) 0.64027(8) 0.02539(8) 0.0347(5) Uani 1 1 d .
H12A H -0.4031 0.6276 -0.0155 0.052 Uiso 1 1 calc R
H12B H -0.3381 0.6591 0.0488 0.052 Uiso 1 1 calc R
H12C H -0.5206 0.6681 0.0195 0.052 Uiso 1 1 calc R
C13 C -0.2834(2) 0.48951(8) 0.19054(9) 0.0403(5) Uani 1 1 d .
H13A H -0.1790 0.5082 0.1882 0.060 Uiso 1 1 calc R
H13B H -0.2737 0.4475 0.1837 0.060 Uiso 1 1 calc R
H13C H -0.3182 0.4964 0.2319 0.060 Uiso 1 1 calc R
C14 C -0.8316(2) 0.48212(8) 0.06922(10) 0.0422(5) Uani 1 1 d .
H14A H -0.8204 0.4413 0.0826 0.063 Uiso 1 1 calc R
H14B H -0.8652 0.4837 0.0241 0.063 Uiso 1 1 calc R
H14C H -0.9125 0.5014 0.0917 0.063 Uiso 1 1 calc R
C15 C -1.2087(2) 0.81202(7) 0.09680(8) 0.0282(4) Uani 1 1 d .
C16 C -1.2035(2) 0.84940(8) 0.04557(9) 0.0319(4) Uani 1 1 d .
C17 C -1.3428(2) 0.85846(8) 0.00519(9) 0.0335(4) Uani 1 1 d .
H17 H -1.3381 0.8832 -0.0300 0.040 Uiso 1 1 calc R
C18 C -1.4879(2) 0.83298(8) 0.01416(8) 0.0304(4) Uani 1 1 d .
C19 C -1.4911(2) 0.79699(8) 0.06593(8) 0.0315(4) Uani 1 1 d .
H19 H -1.5902 0.7797 0.0736 0.038 Uiso 1 1 calc R
C20 C -1.3546(2) 0.78530(7) 0.10699(8) 0.0293(4) Uani 1 1 d .
C21 C -1.0503(2) 0.88042(9) 0.03416(11) 0.0478(5) Uani 1 1 d .
H21A H -0.9855 0.8876 0.0742 0.072 Uiso 1 1 calc R
H21B H -1.0768 0.9177 0.0131 0.072 Uiso 1 1 calc R
H21C H -0.9894 0.8561 0.0077 0.072 Uiso 1 1 calc R
C22 C -1.6377(2) 0.84385(8) -0.03028(9) 0.0392(5) Uani 1 1 d .
H22A H -1.6964 0.8071 -0.0382 0.059 Uiso 1 1 calc R
H22B H -1.6078 0.8594 -0.0698 0.059 Uiso 1 1 calc R
H22C H -1.7063 0.8720 -0.0116 0.059 Uiso 1 1 calc R
C23 C -1.3660(3) 0.74423(8) 0.16124(9) 0.0398(5) Uani 1 1 d .
H23A H -1.2890 0.7123 0.1592 0.060 Uiso 1 1 calc R
H23B H -1.4750 0.7283 0.1590 0.060 Uiso 1 1 calc R
H23C H -1.3413 0.7655 0.2007 0.060 Uiso 1 1 calc R
C24 C -0.1419(2) 0.07148(9) 0.28060(9) 0.0396(5) Uani 1 1 d .
H24 H -0.1742 0.0324 0.2867 0.047 Uiso 1 1 calc R
C25 C -0.1780(2) 0.16217(8) 0.22170(9) 0.0369(5) Uani 1 1 d .
H25A H -0.1368 0.1796 0.2625 0.044 Uiso 1 1 calc R
H25B H -0.2775 0.1833 0.2060 0.044 Uiso 1 1 calc R
C26 C -0.0546(2) 0.17158(8) 0.17630(9) 0.0338(4) Uani 1 1 d .
H26A H -0.0982 0.1573 0.1344 0.041 Uiso 1 1 calc R
H26B H 0.0433 0.1488 0.1902 0.041 Uiso 1 1 calc R
C27 C -0.0107(2) 0.23598(8) 0.17213(9) 0.0345(4) Uani 1 1 d .
H27A H -0.1110 0.2591 0.1656 0.041 Uiso 1 1 calc R
H27B H 0.0479 0.2482 0.2126 0.041 Uiso 1 1 calc R
C28 C 0.0919(2) 0.25023(8) 0.12007(9) 0.0371(5) Uani 1 1 d .
H28A H 0.1871 0.2244 0.1243 0.045 Uiso 1 1 calc R
H28B H 0.0291 0.2415 0.0794 0.045 Uiso 1 1 calc R
C29 C -0.3389(2) 0.07217(7) 0.18950(8) 0.0304(4) Uani 1 1 d .
C30 C -0.5011(2) 0.08545(8) 0.19270(8) 0.0315(4) Uani 1 1 d .
C31 C -0.6159(2) 0.05704(8) 0.15134(8) 0.0355(5) Uani 1 1 d .
H31 H -0.7262 0.0662 0.1524 0.043 Uiso 1 1 calc R
C32 C -0.5746(3) 0.01594(8) 0.10884(8) 0.0381(5) Uani 1 1 d .
C33 C -0.4123(3) 0.00320(8) 0.10775(9) 0.0401(5) Uani 1 1 d .
H33 H -0.3823 -0.0254 0.0793 0.048 Uiso 1 1 calc R
C34 C -0.2930(2) 0.03102(8) 0.14705(8) 0.0341(4) Uani 1 1 d .
C35 C -0.5528(2) 0.12760(9) 0.24007(9) 0.0386(5) Uani 1 1 d .
H35A H -0.5421 0.1676 0.2250 0.058 Uiso 1 1 calc R
H35B H -0.4848 0.1226 0.2799 0.058 Uiso 1 1 calc R
H35C H -0.6651 0.1201 0.2463 0.058 Uiso 1 1 calc R
C36 C -0.7011(3) -0.01458(9) 0.06486(9) 0.0520(6) Uani 1 1 d .
H36A H -0.8073 -0.0074 0.0784 0.078 Uiso 1 1 calc R
H36B H -0.6796 -0.0566 0.0654 0.078 Uiso 1 1 calc R
H36C H -0.6985 0.0005 0.0224 0.078 Uiso 1 1 calc R
C37 C -0.1189(3) 0.01664(9) 0.14175(10) 0.0475(5) Uani 1 1 d .
H37A H -0.1113 -0.0228 0.1248 0.071 Uiso 1 1 calc R
H37B H -0.0575 0.0187 0.1832 0.071 Uiso 1 1 calc R
H37C H -0.0752 0.0447 0.1138 0.071 Uiso 1 1 calc R
C38 C 0.2693(2) 0.32769(7) 0.16719(8) 0.0271(4) Uani 1 1 d .
C39 C 0.2385(2) 0.36641(7) 0.21537(8) 0.0290(4) Uani 1 1 d .
C40 C 0.3641(2) 0.38311(8) 0.25962(8) 0.0314(4) Uani 1 1 d .
H40 H 0.3425 0.4093 0.2918 0.038 Uiso 1 1 calc R
C41 C 0.5201(2) 0.36276(8) 0.25833(8) 0.0311(4) Uani 1 1 d .
C42 C 0.5479(2) 0.32539(8) 0.21035(8) 0.0324(4) Uani 1 1 d .
H42 H 0.6539 0.3113 0.2084 0.039 Uiso 1 1 calc R
C43 C 0.4265(2) 0.30744(7) 0.16465(8) 0.0299(4) Uani 1 1 d .
C44 C 0.0720(2) 0.39034(8) 0.21968(9) 0.0367(5) Uani 1 1 d .
H44A H 0.0688 0.4092 0.2604 0.055 Uiso 1 1 calc R
H44B H -0.0061 0.3584 0.2152 0.055 Uiso 1 1 calc R
H44C H 0.0455 0.4189 0.1862 0.055 Uiso 1 1 calc R
C45 C 0.6533(2) 0.38093(9) 0.30765(9) 0.0405(5) Uani 1 1 d .
H45A H 0.7560 0.3659 0.2967 0.061 Uiso 1 1 calc R
H45B H 0.6324 0.3651 0.3483 0.061 Uiso 1 1 calc R
H45C H 0.6578 0.4236 0.3100 0.061 Uiso 1 1 calc R
C46 C 0.4693(2) 0.26844(8) 0.11247(9) 0.0390(5) Uani 1 1 d .
H46A H 0.4617 0.2276 0.1251 0.059 Uiso 1 1 calc R
H46B H 0.5792 0.2769 0.1037 0.059 Uiso 1 1 calc R
H46C H 0.3947 0.2756 0.0748 0.059 Uiso 1 1 calc R
H4 H 0.053(2) 0.3348(8) 0.1167(9) 0.046(6) Uiso 1 1 d D
H2 H -1.090(2) 0.7855(8) 0.1768(7) 0.048(6) Uiso 1 1 d D

loop_
_atom_site_aniso_label
_atom_site_aniso_U_11
_atom_site_aniso_U_22
_atom_site_aniso_U_33
_atom_site_aniso_U_23
_atom_site_aniso_U_13
_atom_site_aniso_U_12
O1 0.0420(9) 0.0678(10) 0.0342(7) 0.0045(7) -0.0048(7) 0.0122(7)
N1 0.0254(8) 0.0289(8) 0.0300(8) -0.0026(6) -0.0010(7) 0.0041(6)
C1 0.0351(12) 0.0464(12) 0.0310(10) -0.0084(9) -0.0015(9) 0.0046(9)
O2 0.0486(9) 0.0612(10) 0.0482(9) -0.0062(8) -0.0100(8) 0.0038(8)
N2 0.0316(9) 0.0352(9) 0.0371(9) -0.0083(8) 0.0030(8) 0.0050(7)
C2 0.0242(10) 0.0271(10) 0.0362(10) -0.0007(8) 0.0021(8) 0.0007(8)
N3 0.0353(9) 0.0295(8) 0.0338(8) 0.0010(7) 0.0021(7) -0.0021(7)
C3 0.0252(10) 0.0284(10) 0.0387(10) -0.0039(8) 0.0011(8) 0.0021(8)
N4 0.0325(9) 0.0305(9) 0.0346(8) 0.0013(7) 0.0022(7) 0.0004(7)
C4 0.0249(10) 0.0299(10) 0.0398(10) -0.0044(8) 0.0026(8) 0.0019(8)
C5 0.0272(10) 0.0324(10) 0.0447(11) -0.0077(9) 0.0008(9) 0.0017(8)
C6 0.0252(10) 0.0238(9) 0.0281(9) -0.0043(7) 0.0005(7) 0.0040(7)
C7 0.0267(10) 0.0241(9) 0.0307(9) -0.0035(7) 0.0056(8) 0.0008(7)
C8 0.0222(10) 0.0299(10) 0.0332(9) -0.0058(8) 0.0020(8) -0.0009(8)
C9 0.0314(11) 0.0280(10) 0.0306(9) -0.0022(8) 0.0025(8) 0.0055(8)
C10 0.0337(11) 0.0235(9) 0.0363(10) 0.0022(8) 0.0049(8) 0.0008(8)
C11 0.0262(10) 0.0235(9) 0.0381(10) -0.0047(8) 0.0033(8) -0.0001(8)
C12 0.0313(11) 0.0338(11) 0.0386(10) 0.0033(8) 0.0019(9) -0.0012(8)
C13 0.0380(12) 0.0388(11) 0.0421(11) 0.0045(9) -0.0039(9) 0.0048(9)
C14 0.0336(12) 0.0279(10) 0.0633(14) 0.0032(10) -0.0028(10) -0.0054(9)
C15 0.0270(10) 0.0250(9) 0.0332(9) -0.0075(8) 0.0058(8) 0.0011(8)
C16 0.0288(10) 0.0267(10) 0.0415(11) -0.0040(8) 0.0105(9) -0.0005(8)
C17 0.0365(11) 0.0286(10) 0.0366(10) 0.0016(8) 0.0094(9) 0.0026(8)
C18 0.0300(10) 0.0269(10) 0.0346(10) -0.0057(8) 0.0047(8) 0.0035(8)
C19 0.0245(10) 0.0299(10) 0.0416(11) -0.0065(8) 0.0095(8) -0.0030(8)
C20 0.0310(10) 0.0242(9) 0.0339(10) -0.0051(8) 0.0095(8) 0.0003(8)
C21 0.0376(12) 0.0405(12) 0.0672(14) 0.0085(11) 0.0142(11) -0.0037(10)
C22 0.0341(11) 0.0380(11) 0.0453(11) -0.0064(9) 0.0036(9) 0.0046(9)
C23 0.0435(12) 0.0367(11) 0.0409(11) 0.0035(9) 0.0122(9) -0.0011(9)
C24 0.0419(12) 0.0388(12) 0.0381(11) 0.0019(9) 0.0047(10) 0.0071(10)
C25 0.0395(12) 0.0287(10) 0.0424(11) -0.0037(9) 0.0048(9) -0.0037(9)
C26 0.0305(11) 0.0323(10) 0.0376(10) -0.0023(8) -0.0004(9) -0.0024(8)
C27 0.0338(11) 0.0314(10) 0.0378(10) -0.0028(8) 0.0021(9) -0.0029(8)
C28 0.0400(12) 0.0327(11) 0.0378(10) -0.0007(8) 0.0007(9) -0.0064(9)
C29 0.0391(12) 0.0250(9) 0.0275(9) 0.0024(7) 0.0062(8) -0.0035(8)
C30 0.0370(12) 0.0290(10) 0.0292(9) 0.0033(8) 0.0071(8) -0.0031(8)
C31 0.0376(11) 0.0358(11) 0.0335(10) 0.0034(9) 0.0061(9) -0.0047(9)
C32 0.0519(14) 0.0325(11) 0.0300(10) 0.0019(8) 0.0044(9) -0.0111(10)
C33 0.0618(15) 0.0266(10) 0.0334(10) -0.0026(8) 0.0122(10) -0.0041(10)
C34 0.0442(12) 0.0251(10) 0.0345(10) 0.0042(8) 0.0111(9) 0.0005(9)
C35 0.0413(12) 0.0391(11) 0.0368(10) -0.0054(9) 0.0104(9) -0.0013(9)
C36 0.0671(16) 0.0476(13) 0.0395(11) -0.0026(10) -0.0020(11) -0.0167(11)
C37 0.0521(14) 0.0378(12) 0.0561(13) -0.0022(10) 0.0208(11) 0.0045(10)
C38 0.0278(10) 0.0224(9) 0.0319(9) 0.0048(7) 0.0061(8) -0.0008(8)
C39 0.0293(10) 0.0246(9) 0.0339(10) 0.0030(8) 0.0065(8) 0.0037(8)
C40 0.0364(11) 0.0245(9) 0.0336(10) 0.0016(8) 0.0047(9) 0.0018(8)
C41 0.0307(11) 0.0266(10) 0.0356(10) 0.0055(8) 0.0019(8) 0.0012(8)
C42 0.0279(10) 0.0291(10) 0.0416(10) 0.0061(8) 0.0096(9) 0.0042(8)
C43 0.0339(11) 0.0250(9) 0.0321(9) 0.0052(8) 0.0089(8) 0.0011(8)
C44 0.0318(11) 0.0369(11) 0.0412(11) -0.0012(9) 0.0037(9) 0.0077(9)
C45 0.0369(12) 0.0403(12) 0.0436(11) 0.0036(9) 0.0008(10) -0.0001(9)
C46 0.0433(12) 0.0345(11) 0.0417(11) 0.0001(9) 0.0159(9) 0.0042(9)

loop_
_atom_type_symbol
_atom_type_description
_atom_type_scat_dispersion_real
_atom_type_scat_dispersion_imag
_atom_type_scat_source
C C 0.0033 0.0016 'International Tables Vol C Tables 4.2.6.8 and 6.1.1.4'
H H 0.0000 0.0000 'International Tables Vol C Tables 4.2.6.8 and 6.1.1.4'
N N 0.0061 0.0033 'International Tables Vol C Tables 4.2.6.8 and 6.1.1.4'
O O 0.0106 0.0060 'International Tables Vol C Tables 4.2.6.8 and 6.1.1.4'

loop_
_geom_angle_atom_site_label_1
_geom_angle_atom_site_label_2
_geom_angle_atom_site_label_3
_geom_angle
C1 N1 C6 120.98(16)
C1 N1 C2 119.11(15)
C6 N1 C2 118.87(14)
O1 C1 N1 125.37(19)
O1 C1 H1 117.3
N1 C1 H1 117.3
C15 N2 C5 117.33(14)
C15 N2 H2 112.9(13)
C5 N2 H2 108.1(13)
N1 C2 C3 112.76(14)
N1 C2 H2A 109.0
C3 C2 H2A 109.0
N1 C2 H2B 109.0
C3 C2 H2B 109.0
H2A C2 H2B 107.8
C24 N3 C29 119.91(16)
C24 N3 C25 119.79(16)
C29 N3 C25 120.30(14)
C2 C3 C4 111.54(14)
C2 C3 H3A 109.3
C4 C3 H3A 109.3
C2 C3 H3B 109.3
C4 C3 H3B 109.3
H3A C3 H3B 108.0
C38 N4 C28 116.76(14)
C38 N4 H4 114.2(12)
C28 N4 H4 106.7(12)
C3 C4 C5 112.02(14)
C3 C4 H4A 109.2
C5 C4 H4A 109.2
C3 C4 H4B 109.2
C5 C4 H4B 109.2
H4A C4 H4B 107.9
N2 C5 C4 115.70(15)
N2 C5 H5A 108.4
C4 C5 H5A 108.4
N2 C5 H5B 108.4
C4 C5 H5B 108.4
H5A C5 H5B 107.4
C11 C6 C7 120.96(15)
C11 C6 N1 119.32(15)
C7 C6 N1 119.72(16)
C8 C7 C6 118.15(16)
C8 C7 C12 118.87(16)
C6 C7 C12 122.97(15)
C9 C8 C7 122.15(17)
C9 C8 H8 118.9
C7 C8 H8 118.9
C8 C9 C10 118.06(16)
C8 C9 C13 121.03(17)
C10 C9 C13 120.91(17)
C9 C10 C11 122.09(17)
C9 C10 H10 119.0
C11 C10 H10 119.0
C10 C11 C6 118.45(16)
C10 C11 C14 119.61(17)
C6 C11 C14 121.93(16)
C7 C12 H12A 109.5
C7 C12 H12B 109.5
H12A C12 H12B 109.5
C7 C12 H12C 109.5
H12A C12 H12C 109.5
H12B C12 H12C 109.5
C9 C13 H13A 109.5
C9 C13 H13B 109.5
H13A C13 H13B 109.5
C9 C13 H13C 109.5
H13A C13 H13C 109.5
H13B C13 H13C 109.5
C11 C14 H14A 109.5
C11 C14 H14B 109.5
H14A C14 H14B 109.5
C11 C14 H14C 109.5
H14A C14 H14C 109.5
H14B C14 H14C 109.5
C16 C15 C20 119.57(16)
C16 C15 N2 120.10(17)
C20 C15 N2 120.31(16)
C17 C16 C15 119.04(17)
C17 C16 C21 119.78(17)
C15 C16 C21 121.18(17)
C18 C17 C16 122.65(17)
C18 C17 H17 118.7
C16 C17 H17 118.7
C17 C18 C19 117.37(17)
C17 C18 C22 121.56(17)
C19 C18 C22 121.07(17)
C18 C19 C20 122.39(17)
C18 C19 H19 118.8
C20 C19 H19 118.8
C19 C20 C15 118.95(16)
C19 C20 C23 119.51(17)
C15 C20 C23 121.54(16)
C16 C21 H21A 109.5
C16 C21 H21B 109.5
H21A C21 H21B 109.5
C16 C21 H21C 109.5
H21A C21 H21C 109.5
H21B C21 H21C 109.5
C18 C22 H22A 109.5
C18 C22 H22B 109.5
H22A C22 H22B 109.5
C18 C22 H22C 109.5
H22A C22 H22C 109.5
H22B C22 H22C 109.5
C20 C23 H23A 109.5
C20 C23 H23B 109.5
H23A C23 H23B 109.5
C20 C23 H23C 109.5
H23A C23 H23C 109.5
H23B C23 H23C 109.5
O2 C24 N3 124.87(19)
O2 C24 H24 117.6
N3 C24 H24 117.6
N3 C25 C26 114.65(15)
N3 C25 H25A 108.6
C26 C25 H25A 108.6
N3 C25 H25B 108.6
C26 C25 H25B 108.6
H25A C25 H25B 107.6
C25 C26 C27 111.21(16)
C25 C26 H26A 109.4
C27 C26 H26A 109.4
C25 C26 H26B 109.4
C27 C26 H26B 109.4
H26A C26 H26B 108.0
C28 C27 C26 114.24(16)
C28 C27 H27A 108.7
C26 C27 H27A 108.7
C28 C27 H27B 108.7
C26 C27 H27B 108.7
H27A C27 H27B 107.6
N4 C28 C27 114.55(16)
N4 C28 H28A 108.6
C27 C28 H28A 108.6
N4 C28 H28B 108.6
C27 C28 H28B 108.6
H28A C28 H28B 107.6
C34 C29 C30 121.24(17)
C34 C29 N3 119.84(17)
C30 C29 N3 118.91(16)
C31 C30 C29 118.01(17)
C31 C30 C35 120.12(18)
C29 C30 C35 121.86(16)
C32 C31 C30 122.22(19)
C32 C31 H31 118.9
C30 C31 H31 118.9
C31 C32 C33 118.09(18)
C31 C32 C36 121.3(2)
C33 C32 C36 120.63(19)
C34 C33 C32 122.01(19)
C34 C33 H33 119.0
C32 C33 H33 119.0
C33 C34 C29 118.41(18)
C33 C34 C37 119.20(18)
C29 C34 C37 122.37(17)
C30 C35 H35A 109.5
C30 C35 H35B 109.5
H35A C35 H35B 109.5
C30 C35 H35C 109.5
H35A C35 H35C 109.5
H35B C35 H35C 109.5
C32 C36 H36A 109.5
C32 C36 H36B 109.5
H36A C36 H36B 109.5
C32 C36 H36C 109.5
H36A C36 H36C 109.5
H36B C36 H36C 109.5
C34 C37 H37A 109.5
C34 C37 H37B 109.5
H37A C37 H37B 109.5
C34 C37 H37C 109.5
H37A C37 H37C 109.5
H37B C37 H37C 109.5
C43 C38 C39 119.12(16)
C43 C38 N4 119.10(16)
C39 C38 N4 121.71(16)
C40 C39 C38 119.33(17)
C40 C39 C44 119.36(16)
C38 C39 C44 121.31(16)
C39 C40 C41 122.29(17)
C39 C40 H40 118.9
C41 C40 H40 118.9
C42 C41 C40 117.41(16)
C42 C41 C45 121.58(17)
C40 C41 C45 121.01(17)
C41 C42 C43 122.62(17)
C41 C42 H42 118.7
C43 C42 H42 118.7
C42 C43 C38 119.23(17)
C42 C43 C46 118.91(17)
C38 C43 C46 121.82(16)
C39 C44 H44A 109.5
C39 C44 H44B 109.5
H44A C44 H44B 109.5
C39 C44 H44C 109.5
H44A C44 H44C 109.5
H44B C44 H44C 109.5
C41 C45 H45A 109.5
C41 C45 H45B 109.5
H45A C45 H45B 109.5
C41 C45 H45C 109.5
H45A C45 H45C 109.5
H45B C45 H45C 109.5
C43 C46 H46A 109.5
C43 C46 H46B 109.5
H46A C46 H46B 109.5
C43 C46 H46C 109.5
H46A C46 H46C 109.5
H46B C46 H46C 109.5

loop_
_geom_bond_atom_site_label_1
_geom_bond_atom_site_label_2
_geom_bond_distance
O1 C1 1.230(2)
N1 C1 1.342(2)
N1 C6 1.444(2)
N1 C2 1.469(2)
C1 H1 0.9500
O2 C24 1.219(2)
N2 C15 1.422(2)
N2 C5 1.470(2)
N2 H2 0.936(15)
C2 C3 1.522(2)
C2 H2A 0.9900
C2 H2B 0.9900
N3 C24 1.351(2)
N3 C29 1.440(2)
N3 C25 1.465(2)
C3 C4 1.524(2)
C3 H3A 0.9900
C3 H3B 0.9900
N4 C38 1.422(2)
N4 C28 1.467(2)
N4 H4 0.951(15)
C4 C5 1.526(2)
C4 H4A 0.9900
C4 H4B 0.9900
C5 H5A 0.9900
C5 H5B 0.9900
C6 C11 1.399(2)
C6 C7 1.401(2)
C7 C8 1.396(2)
C7 C12 1.507(2)
C8 C9 1.387(2)
C8 H8 0.9500
C9 C10 1.389(3)
C9 C13 1.503(2)
C10 C11 1.391(2)
C10 H10 0.9500
C11 C14 1.513(2)
C12 H12A 0.9800
C12 H12B 0.9800
C12 H12C 0.9800
C13 H13A 0.9800
C13 H13B 0.9800
C13 H13C 0.9800
C14 H14A 0.9800
C14 H14B 0.9800
C14 H14C 0.9800
C15 C16 1.401(2)
C15 C20 1.406(3)
C16 C17 1.390(3)
C16 C21 1.511(3)
C17 C18 1.381(3)
C17 H17 0.9500
C18 C19 1.389(2)
C18 C22 1.511(2)
C19 C20 1.390(2)
C19 H19 0.9500
C20 C23 1.511(2)
C21 H21A 0.9800
C21 H21B 0.9800
C21 H21C 0.9800
C22 H22A 0.9800
C22 H22B 0.9800
C22 H22C 0.9800
C23 H23A 0.9800
C23 H23B 0.9800
C23 H23C 0.9800
C24 H24 0.9500
C25 C26 1.515(3)
C25 H25A 0.9900
C25 H25B 0.9900
C26 C27 1.527(3)
C26 H26A 0.9900
C26 H26B 0.9900
C27 C28 1.521(3)
C27 H27A 0.9900
C27 H27B 0.9900
C28 H28A 0.9900
C28 H28B 0.9900
C29 C34 1.397(2)
C29 C30 1.401(3)
C30 C31 1.397(2)
C30 C35 1.503(3)
C31 C32 1.384(3)
C31 H31 0.9500
C32 C33 1.393(3)
C32 C36 1.511(3)
C33 C34 1.390(3)
C33 H33 0.9500
C34 C37 1.511(3)
C35 H35A 0.9800
C35 H35B 0.9800
C35 H35C 0.9800
C36 H36A 0.9800
C36 H36B 0.9800
C36 H36C 0.9800
C37 H37A 0.9800
C37 H37B 0.9800
C37 H37C 0.9800
C38 C43 1.403(2)
C38 C39 1.410(2)
C39 C40 1.391(2)
C39 C44 1.511(2)
C40 C41 1.391(3)
C40 H40 0.9500
C41 C42 1.381(3)
C41 C45 1.509(2)
C42 C43 1.395(2)
C42 H42 0.9500
C43 C46 1.509(2)
C44 H44A 0.9800
C44 H44B 0.9800
C44 H44C 0.9800
C45 H45A 0.9800
C45 H45B 0.9800
C45 H45C 0.9800
C46 H46A 0.9800
C46 H46B 0.9800
C46 H46C 0.9800
